data_7154797
loop_
_publ_author_name
'Lascaux, Ang\'elique'
'Leener, Ga\"el De'
'Fusaro, Luca'
'Topi\'c, Filip'
'Rissanen, Kari'
'Luhmer, Michel'
'Jabin, Ivan'

_publ_section_title
;
 Selective recognition of neutral guests in an aqueous medium by a
 biomimetic calix[6]cryptamide receptor.
;
_journal_issue 2
_journal_name_full 'Organic &amp; biomolecular chemistry'
_journal_page_first 738
_journal_page_last 746
_journal_paper_doi 10.1039/c5ob02067k
_journal_volume 14
_journal_year 2015
_chemical_formula_moiety 'C81 H108 N4 O9, C3 H6 N2 O, 0.318(C6 H14 O), 2.445(C H Cl3)'
_chemical_formula_sum 'C88.35 H120.9 Cl7.34 N6 O10.32'
_chemical_formula_weight 1692.16
_space_group_crystal_system monoclinic
_space_group_IT_number 14
_space_group_name_Hall '-P 2yn'
_space_group_name_H-M_alt 'P 1 21/n 1'
_symmetry_space_group_name_Hall '-P 2yn'
_symmetry_space_group_name_H-M 'P 1 21/n 1'
_atom_sites_solution_hydrogens geom
_atom_sites_solution_primary iterative
_atom_sites_solution_secondary difmap
_audit_creation_method SHELXL-2014/7
_audit_update_record
;
2015-09-30 deposited with the CCDC.
2015-11-06 downloaded from the CCDC.
;
_cell_angle_alpha 90
_cell_angle_beta 92.992(2)
_cell_angle_gamma 90
_cell_formula_units_Z 4
_cell_length_a 15.2333(7)
_cell_length_b 29.5603(13)
_cell_length_c 20.3969(5)
_cell_measurement_reflns_used 17068
_cell_measurement_temperature 123.0(1)
_cell_measurement_theta_max 27.103
_cell_measurement_theta_min 0.407
_cell_volume 9172.2(6)
_computing_cell_refinement 'HKL Scalepack (Otwinowski & Minor, 1997)'
_computing_data_collection 'Collect (Bruker AXS BV, 1997-2004)'
_computing_data_reduction 'HKL Denzo and Scalepack (Otwinowski & Minor, 1997)'
_computing_publication_material 'WinGX (Farrugia, 2012)'
_computing_structure_refinement 'SHELXL-2014/7 (Sheldrick, 2008)'
_computing_structure_solution 'Superflip (Palatinus & Chapuis, 2007)'
_diffrn_ambient_temperature 123.0(1)
_diffrn_detector_area_resol_mean 9
_diffrn_measured_fraction_theta_full 0.993
_diffrn_measured_fraction_theta_max 0.939
_diffrn_measurement_device '95mm CCD camera on \k-goniostat'
_diffrn_measurement_device_type APEXII
_diffrn_measurement_method '\f scans + \w scans'
_diffrn_radiation_monochromator 'horizonally mounted graphite crystal'
_diffrn_radiation_source 'fine-focus sealed tube'
_diffrn_radiation_type MoK\a
_diffrn_radiation_wavelength 0.71073
_diffrn_reflns_av_R_equivalents 0.1454
_diffrn_reflns_av_unetI/netI 0.2747
_diffrn_reflns_Laue_measured_fraction_full 0.993
_diffrn_reflns_Laue_measured_fraction_max 0.939
_diffrn_reflns_limit_h_max 9
_diffrn_reflns_limit_h_min -19
_diffrn_reflns_limit_k_max 38
_diffrn_reflns_limit_k_min -35
_diffrn_reflns_limit_l_max 25
_diffrn_reflns_limit_l_min -26
_diffrn_reflns_number 48842
_diffrn_reflns_point_group_measured_fraction_full 0.993
_diffrn_reflns_point_group_measured_fraction_max 0.939
_diffrn_reflns_theta_full 25.000
_diffrn_reflns_theta_max 27.476
_diffrn_reflns_theta_min 2.000
_exptl_absorpt_coefficient_mu 0.284
_exptl_absorpt_correction_T_max 0.7456
_exptl_absorpt_correction_T_min 0.5786
_exptl_absorpt_correction_type multi-scan
_exptl_absorpt_process_details 'SADABS 2008 (Sheldrick, 1996)'
_exptl_crystal_colour colourless
_exptl_crystal_density_diffrn 1.225
_exptl_crystal_density_method 'not measured'
_exptl_crystal_description prism
_exptl_crystal_F_000 3601
_exptl_crystal_size_max 0.300
_exptl_crystal_size_mid 0.100
_exptl_crystal_size_min 0.100
_refine_diff_density_max 0.554
_refine_diff_density_min -0.452
_refine_diff_density_rms 0.102
_refine_ls_extinction_method none
_refine_ls_goodness_of_fit_ref 1.021
_refine_ls_hydrogen_treatment constr
_refine_ls_matrix_type full
_refine_ls_number_parameters 1207
_refine_ls_number_reflns 20321
_refine_ls_number_restraints 1871
_refine_ls_restrained_S_all 0.994
_refine_ls_R_factor_all 0.2857
_refine_ls_R_factor_gt 0.1139
_refine_ls_shift/su_max 0.000
_refine_ls_shift/su_mean 0.000
_refine_ls_structure_factor_coef Fsqd
_refine_ls_weighting_details 'w=1/[\s^2^(Fo^2^)+(0.0820P)^2^+29.5612P] where P=(Fo^2^+2Fc^2^)/3'
_refine_ls_weighting_scheme calc
_refine_ls_wR_factor_gt 0.2254
_refine_ls_wR_factor_ref 0.3056
_reflns_Friedel_coverage 0.000
_reflns_number_gt 7297
_reflns_number_total 20321
_reflns_threshold_expression 'I > 2\s(I)'
_cod_data_source_file c5ob02067k2.cif
_cod_data_source_block 1_Imi_CHCl3_iPr2O
_cod_depositor_comments 'Adding full bibliography for 7154796--7154797.cif.'
_cod_original_formula_sum 'C88.35 H120.90 Cl7.34 N6 O10.32'
_cod_database_code 7154797
_shelx_shelxl_version_number 2014/7
_shelx_space_group_comment
;
The symmetry employed for this shelxl refinement is uniquely defined
by the following loop, which should always be used as a source of
symmetry information in preference to the above space-group names.
They are only intended as comments.
;
_shelx_estimated_absorpt_t_min 0.920
_shelx_estimated_absorpt_t_max 0.972

loop_
_space_group_symop_operation_xyz
'x, y, z'
'-x+1/2, y+1/2, -z+1/2'
'-x, -y, -z'
'x-1/2, -y-1/2, z-1/2'

loop_
_atom_site_label
_atom_site_type_symbol
_atom_site_fract_x
_atom_site_fract_y
_atom_site_fract_z
_atom_site_U_iso_or_equiv
_atom_site_adp_type
_atom_site_occupancy
_atom_site_site_symmetry_order
_atom_site_calc_flag
_atom_site_refinement_flags_posn
_atom_site_refinement_flags_adp
_atom_site_refinement_flags_occupancy
_atom_site_disorder_assembly
_atom_site_disorder_group
N1 N 0.2667(3) 0.88019(18) 0.2336(2) 0.0269(13) Uani 1 1 d . . . . .
C1A C 0.1907(4) 0.8762(2) 0.2735(3) 0.0316(16) Uani 1 1 d . U . . .
H1A1 H 0.1487 0.8546 0.2520 0.038 Uiso 1 1 calc R U . . .
H1A2 H 0.1612 0.9060 0.2749 0.038 Uiso 1 1 calc R U . . .
C2A C 0.2119(4) 0.8605(2) 0.3428(3) 0.0280(15) Uani 1 1 d . U . . .
O3A O 0.1689(3) 0.87462(17) 0.3878(2) 0.0406(13) Uani 1 1 d . . . . .
N4A N 0.2777(3) 0.82995(19) 0.3507(2) 0.0298(13) Uani 1 1 d . . . . .
H4A H 0.3037 0.8193 0.3164 0.036 Uiso 1 1 calc R U . . .
C5A C 0.3050(5) 0.8149(2) 0.4163(3) 0.0336(16) Uani 1 1 d . U . . .
H5A1 H 0.2794 0.8355 0.4484 0.040 Uiso 1 1 calc R U . . .
H5A2 H 0.3697 0.8175 0.4219 0.040 Uiso 1 1 calc R U . . .
C6A C 0.2797(5) 0.7675(2) 0.4328(3) 0.0335(16) Uani 1 1 d . U . . .
H6A1 H 0.2812 0.7638 0.4810 0.040 Uiso 1 1 calc R U . . .
H6A2 H 0.2190 0.7615 0.4153 0.040 Uiso 1 1 calc R U . . .
O7A O 0.3392(3) 0.73523(16) 0.40494(19) 0.0326(11) Uani 1 1 d . . . . .
C8A C 0.3497(4) 0.6954(2) 0.4414(3) 0.0264(14) Uani 1 1 d . U . . .
C9A C 0.3020(4) 0.6570(2) 0.4225(3) 0.0303(14) Uani 1 1 d . U . . .
C10A C 0.3139(4) 0.6178(2) 0.4611(3) 0.0299(14) Uani 1 1 d . U . . .
H10A H 0.2807 0.5915 0.4496 0.036 Uiso 1 1 calc R U . . .
C11A C 0.3725(4) 0.6162(2) 0.5153(3) 0.0281(14) Uani 1 1 d . U . . .
C12A C 0.4212(4) 0.6552(2) 0.5311(3) 0.0229(13) Uani 1 1 d . U . . .
H12A H 0.4621 0.6549 0.5679 0.027 Uiso 1 1 calc R U . . .
C13A C 0.4108(4) 0.6946(2) 0.4939(3) 0.0253(13) Uani 1 1 d . U . . .
C14A C 0.3888(4) 0.5733(2) 0.5566(3) 0.0317(14) Uani 1 1 d . U . . .
C15A C 0.3335(5) 0.5328(2) 0.5303(4) 0.0436(18) Uani 1 1 d . U . . .
H15A H 0.2709 0.5401 0.5318 0.065 Uiso 1 1 calc R U . . .
H15B H 0.3468 0.5061 0.5576 0.065 Uiso 1 1 calc R U . . .
H15C H 0.3476 0.5265 0.4849 0.065 Uiso 1 1 calc R U . . .
C16A C 0.3679(5) 0.5823(3) 0.6284(3) 0.0463(19) Uani 1 1 d . U . . .
H16A H 0.4090 0.6049 0.6473 0.069 Uiso 1 1 calc R U . . .
H16B H 0.3739 0.5541 0.6536 0.069 Uiso 1 1 calc R U . . .
H16C H 0.3077 0.5937 0.6301 0.069 Uiso 1 1 calc R U . . .
C17A C 0.4864(5) 0.5597(3) 0.5541(4) 0.0435(18) Uani 1 1 d . U . . .
H17A H 0.4994 0.5522 0.5089 0.065 Uiso 1 1 calc R U . . .
H17B H 0.4982 0.5334 0.5824 0.065 Uiso 1 1 calc R U . . .
H17C H 0.5236 0.5851 0.5694 0.065 Uiso 1 1 calc R U . . .
C18A C 0.4705(4) 0.7354(2) 0.5105(3) 0.0289(14) Uani 1 1 d . U . . .
H18A H 0.4375 0.7637 0.5012 0.035 Uiso 1 1 calc R U . . .
H18B H 0.4886 0.7349 0.5578 0.035 Uiso 1 1 calc R U . . .
C19A C 0.5521(4) 0.7343(2) 0.4699(3) 0.0269(14) Uani 1 1 d . U . . .
C20A C 0.5822(4) 0.7732(2) 0.4398(3) 0.0251(14) Uani 1 1 d . U . . .
C22A C 0.7037(4) 0.7325(2) 0.4005(3) 0.0305(15) Uani 1 1 d . U . . .
H22A H 0.7559 0.7319 0.3770 0.037 Uiso 1 1 calc R U . . .
C23A C 0.6765(4) 0.6920(2) 0.4305(3) 0.0283(14) Uani 1 1 d . U . . .
C24A C 0.6011(4) 0.6940(2) 0.4649(3) 0.0282(14) Uani 1 1 d . U . . .
H24A H 0.5815 0.6675 0.4859 0.034 Uiso 1 1 calc R U . . .
C21A C 0.6581(4) 0.7728(2) 0.4037(3) 0.0279(14) Uani 1 1 d . U . . .
O25A O 0.5340(3) 0.81336(15) 0.44267(19) 0.0269(10) Uani 1 1 d . . . . .
C26A C 0.5583(5) 0.8399(2) 0.4984(3) 0.0380(18) Uani 1 1 d . . . . .
H26A H 0.5552 0.8214 0.5381 0.046 Uiso 1 1 calc R U . . .
H26B H 0.5180 0.8656 0.5008 0.046 Uiso 1 1 calc R U . . .
H26C H 0.6184 0.8510 0.4948 0.046 Uiso 1 1 calc R U . . .
C27A C 0.7320(4) 0.6486(2) 0.4262(3) 0.0310(14) Uani 1 1 d . U . . .
C28A C 0.6867(5) 0.6084(2) 0.4569(3) 0.0366(17) Uani 1 1 d . U . . .
H28A H 0.6825 0.6137 0.5041 0.055 Uiso 1 1 calc R U . . .
H28B H 0.7210 0.5809 0.4502 0.055 Uiso 1 1 calc R U . . .
H28C H 0.6276 0.6048 0.4362 0.055 Uiso 1 1 calc R U . . .
C29A C 0.8219(5) 0.6558(2) 0.4619(4) 0.0423(18) Uani 1 1 d . U . . .
H29A H 0.8139 0.6628 0.5082 0.063 Uiso 1 1 calc R U . . .
H29B H 0.8523 0.6809 0.4415 0.063 Uiso 1 1 calc R U . . .
H29C H 0.8571 0.6282 0.4589 0.063 Uiso 1 1 calc R U . . .
C30A C 0.7440(5) 0.6382(2) 0.3535(3) 0.0414(18) Uani 1 1 d . U . . .
H30A H 0.7780 0.6103 0.3499 0.062 Uiso 1 1 calc R U . . .
H30B H 0.7753 0.6632 0.3336 0.062 Uiso 1 1 calc R U . . .
H30C H 0.6862 0.6344 0.3307 0.062 Uiso 1 1 calc R U . . .
C31A C 0.6887(4) 0.8166(2) 0.3714(3) 0.0296(15) Uani 1 1 d . U . . .
H31A H 0.6363 0.8349 0.3583 0.036 Uiso 1 1 calc R U . . .
H31B H 0.7244 0.8342 0.4044 0.036 Uiso 1 1 calc R U . . .
C1B C 0.3198(4) 0.9189(2) 0.2557(3) 0.0321(16) Uani 1 1 d . U . . .
H1B1 H 0.3271 0.9180 0.3042 0.039 Uiso 1 1 calc R U . . .
H1B2 H 0.2875 0.9470 0.2434 0.039 Uiso 1 1 calc R U . . .
C2B C 0.4103(4) 0.9211(3) 0.2278(3) 0.0303(15) Uani 1 1 d . U . . .
C5B C 0.5302(4) 0.8818(3) 0.1775(3) 0.0401(18) Uani 1 1 d . U . . .
H5B1 H 0.5360 0.9104 0.1528 0.048 Uiso 1 1 calc R U . . .
H5B2 H 0.5287 0.8567 0.1454 0.048 Uiso 1 1 calc R U . . .
C6B C 0.6087(4) 0.8764(2) 0.2228(3) 0.0331(16) Uani 1 1 d . U . . .
H6B1 H 0.6614 0.8881 0.2019 0.040 Uiso 1 1 calc R U . . .
H6B2 H 0.6010 0.8937 0.2636 0.040 Uiso 1 1 calc R U . . .
C8B C 0.7082(4) 0.8147(2) 0.2481(3) 0.0239(13) Uani 1 1 d . U . . .
C9B C 0.7423(4) 0.8092(2) 0.3117(3) 0.0273(14) Uani 1 1 d . U . . .
C10B C 0.8304(4) 0.7949(2) 0.3204(3) 0.0264(14) Uani 1 1 d . U . . .
H10B H 0.8555 0.7915 0.3638 0.032 Uiso 1 1 calc R U . . .
C11B C 0.8819(4) 0.7855(2) 0.2676(3) 0.0246(13) Uani 1 1 d . U . . .
C12B C 0.8444(4) 0.7930(2) 0.2052(3) 0.0253(14) Uani 1 1 d . U . . .
H12B H 0.8790 0.7881 0.1685 0.030 Uiso 1 1 calc R U . . .
C13B C 0.7569(4) 0.8076(2) 0.1940(3) 0.0274(14) Uani 1 1 d . U . . .
C14B C 0.9731(4) 0.7658(2) 0.2799(3) 0.0297(14) Uani 1 1 d . U . . .
C15B C 0.9672(5) 0.7200(3) 0.3149(3) 0.0408(18) Uani 1 1 d . U . . .
H15D H 0.9324 0.6990 0.2870 0.061 Uiso 1 1 calc R U . . .
H15E H 0.9389 0.7241 0.3566 0.061 Uiso 1 1 calc R U . . .
H15F H 1.0264 0.7077 0.3235 0.061 Uiso 1 1 calc R U . . .
C16B C 1.0299(5) 0.7977(3) 0.3245(4) 0.0439(18) Uani 1 1 d . U . . .
H16D H 1.0899 0.7858 0.3295 0.066 Uiso 1 1 calc R U . . .
H16E H 1.0048 0.7997 0.3676 0.066 Uiso 1 1 calc R U . . .
H16F H 1.0311 0.8278 0.3045 0.066 Uiso 1 1 calc R U . . .
C17B C 1.0206(5) 0.7584(3) 0.2165(3) 0.0408(18) Uani 1 1 d . U . . .
H17D H 1.0273 0.7875 0.1942 0.061 Uiso 1 1 calc R U . . .
H17E H 0.9862 0.7377 0.1878 0.061 Uiso 1 1 calc R U . . .
H17F H 1.0787 0.7453 0.2270 0.061 Uiso 1 1 calc R U . . .
C18B C 0.7190(4) 0.8105(2) 0.1240(3) 0.0288(14) Uani 1 1 d . U . . .
H18C H 0.7660 0.8194 0.0949 0.035 Uiso 1 1 calc R U . . .
H18D H 0.6732 0.8343 0.1212 0.035 Uiso 1 1 calc R U . . .
C19B C 0.6791(4) 0.7660(2) 0.1003(3) 0.0283(14) Uani 1 1 d . U . . .
C20B C 0.5987(4) 0.7640(2) 0.0663(3) 0.0253(13) Uani 1 1 d . U . . .
C21B C 0.5591(4) 0.7232(2) 0.0450(3) 0.0280(14) Uani 1 1 d . U . . .
C22B C 0.6082(4) 0.6831(2) 0.0568(3) 0.0301(15) Uani 1 1 d . U . . .
H22B H 0.5841 0.6551 0.0418 0.036 Uiso 1 1 calc R U . . .
C23B C 0.6909(4) 0.6833(2) 0.0898(3) 0.0305(14) Uani 1 1 d . U . . .
C24B C 0.7248(4) 0.7253(2) 0.1113(3) 0.0319(15) Uani 1 1 d . U . . .
H24B H 0.7808 0.7262 0.1342 0.038 Uiso 1 1 calc R U . . .
C26B C 0.5707(5) 0.8262(3) -0.0040(4) 0.048(2) Uani 1 1 d . . . . .
H26D H 0.6326 0.8354 -0.0008 0.058 Uiso 1 1 calc R U . . .
H26E H 0.5334 0.8530 -0.0104 0.058 Uiso 1 1 calc R U . . .
H26F H 0.5609 0.8056 -0.0414 0.058 Uiso 1 1 calc R U . . .
C27B C 0.7433(5) 0.6404(2) 0.1073(3) 0.0364(15) Uani 1 1 d . U . . .
C28B C 0.8394(5) 0.6448(3) 0.0911(4) 0.0447(18) Uani 1 1 d . U . . .
H28D H 0.8432 0.6507 0.0441 0.067 Uiso 1 1 calc R U . . .
H28E H 0.8705 0.6167 0.1027 0.067 Uiso 1 1 calc R U . . .
H28F H 0.8664 0.6700 0.1162 0.067 Uiso 1 1 calc R U . . .
C29B C 0.7033(5) 0.5986(3) 0.0717(4) 0.0476(19) Uani 1 1 d . U . . .
H29D H 0.6440 0.5932 0.0865 0.071 Uiso 1 1 calc R U . . .
H29E H 0.7402 0.5721 0.0818 0.071 Uiso 1 1 calc R U . . .
H29F H 0.7002 0.6039 0.0242 0.071 Uiso 1 1 calc R U . . .
C30B C 0.7394(5) 0.6334(3) 0.1818(3) 0.0474(19) Uani 1 1 d . U . . .
H30D H 0.7664 0.6593 0.2049 0.071 Uiso 1 1 calc R U . . .
H30E H 0.7714 0.6057 0.1946 0.071 Uiso 1 1 calc R U . . .
H30F H 0.6780 0.6306 0.1932 0.071 Uiso 1 1 calc R U . . .
C31B C 0.4689(4) 0.7235(2) 0.0113(3) 0.0319(15) Uani 1 1 d . U . . .
H31C H 0.4751 0.7309 -0.0355 0.038 Uiso 1 1 calc R U . . .
H31D H 0.4348 0.7483 0.0305 0.038 Uiso 1 1 calc R U . . .
N4B N 0.4467(4) 0.8826(2) 0.2101(3) 0.0346(14) Uani 1 1 d . . . . .
H4B H 0.4202 0.8569 0.2182 0.042 Uiso 1 1 calc R U . . .
O3B O 0.4487(3) 0.95838(16) 0.2242(2) 0.0383(12) Uani 1 1 d . . . . .
O7B O 0.6202(3) 0.82852(15) 0.2382(2) 0.0346(11) Uani 1 1 d . . . . .
O25B O 0.5494(3) 0.80351(15) 0.0551(2) 0.0305(11) Uani 1 1 d . . . . .
C1C C 0.2391(4) 0.8842(2) 0.1645(3) 0.0305(16) Uani 1 1 d . U . . .
H1C1 H 0.2912 0.8906 0.1389 0.037 Uiso 1 1 calc R U . . .
H1C2 H 0.1982 0.9101 0.1586 0.037 Uiso 1 1 calc R U . . .
C2C C 0.1938(5) 0.8412(2) 0.1378(3) 0.0309(16) Uani 1 1 d . U . . .
C5C C 0.2060(5) 0.7588(2) 0.1276(3) 0.0330(16) Uani 1 1 d . U . . .
H5C1 H 0.1435 0.7626 0.1127 0.040 Uiso 1 1 calc R U . . .
H5C2 H 0.2081 0.7379 0.1656 0.040 Uiso 1 1 calc R U . . .
C6C C 0.2545(4) 0.7373(2) 0.0728(3) 0.0347(16) Uani 1 1 d . U . . .
H6C1 H 0.2144 0.7169 0.0469 0.042 Uiso 1 1 calc R U . . .
H6C2 H 0.2750 0.7611 0.0430 0.042 Uiso 1 1 calc R U . . .
C8C C 0.3495(4) 0.6754(2) 0.0593(3) 0.0301(15) Uani 1 1 d . U . . .
C9C C 0.4157(4) 0.6802(2) 0.0151(3) 0.0282(14) Uani 1 1 d . U . . .
C10C C 0.4324(4) 0.6437(2) -0.0259(3) 0.0290(14) Uani 1 1 d . U . . .
H10C H 0.4780 0.6463 -0.0557 0.035 Uiso 1 1 calc R U . . .
C11C C 0.3846(4) 0.6036(2) -0.0247(3) 0.0272(14) Uani 1 1 d . U . . .
C12C C 0.3204(4) 0.6000(2) 0.0215(3) 0.0278(14) Uani 1 1 d . U . . .
H12C H 0.2878 0.5727 0.0239 0.033 Uiso 1 1 calc R U . . .
C13C C 0.3028(4) 0.6352(2) 0.0642(3) 0.0278(14) Uani 1 1 d . U . . .
C14C C 0.4043(5) 0.5656(2) -0.0727(3) 0.0348(15) Uani 1 1 d . U . . .
C15C C 0.5013(5) 0.5518(3) -0.0619(4) 0.0454(19) Uani 1 1 d . U . . .
H15G H 0.5142 0.5454 -0.0153 0.068 Uiso 1 1 calc R U . . .
H15H H 0.5390 0.5766 -0.0757 0.068 Uiso 1 1 calc R U . . .
H15I H 0.5126 0.5247 -0.0879 0.068 Uiso 1 1 calc R U . . .
C16C C 0.3878(5) 0.5827(3) -0.1434(3) 0.0462(19) Uani 1 1 d . U . . .
H16G H 0.3982 0.5581 -0.1742 0.069 Uiso 1 1 calc R U . . .
H16H H 0.4279 0.6078 -0.1514 0.069 Uiso 1 1 calc R U . . .
H16I H 0.3269 0.5931 -0.1497 0.069 Uiso 1 1 calc R U . . .
C17C C 0.3465(5) 0.5236(2) -0.0638(4) 0.0424(18) Uani 1 1 d . U . . .
H17G H 0.3575 0.5115 -0.0193 0.064 Uiso 1 1 calc R U . . .
H17H H 0.3609 0.5005 -0.0960 0.064 Uiso 1 1 calc R U . . .
H17I H 0.2844 0.5320 -0.0703 0.064 Uiso 1 1 calc R U . . .
C18C C 0.2363(4) 0.6291(2) 0.1164(3) 0.0301(15) Uani 1 1 d . U . . .
H18E H 0.1997 0.6568 0.1180 0.036 Uiso 1 1 calc R U . . .
H18F H 0.1970 0.6036 0.1037 0.036 Uiso 1 1 calc R U . . .
C19C C 0.2775(4) 0.6202(2) 0.1839(3) 0.0301(15) Uani 1 1 d . U . . .
C20C C 0.2422(4) 0.6385(2) 0.2398(3) 0.0297(15) Uani 1 1 d . U . . .
C21C C 0.2819(4) 0.6337(2) 0.3022(3) 0.0299(15) Uani 1 1 d . U . . .
C22C C 0.3565(4) 0.6058(2) 0.3085(3) 0.0319(15) Uani 1 1 d . U . . .
H22C H 0.3846 0.6016 0.3508 0.038 Uiso 1 1 calc R U . . .
C23C C 0.3906(4) 0.5844(2) 0.2553(3) 0.0298(14) Uani 1 1 d . U . . .
C24C C 0.3506(4) 0.5928(2) 0.1931(3) 0.0306(15) Uani 1 1 d . U . . .
H24C H 0.3747 0.5792 0.1559 0.037 Uiso 1 1 calc R U . . .
C26C C 0.0886(4) 0.6352(3) 0.2287(3) 0.0383(18) Uani 1 1 d . . . . .
H26G H 0.0954 0.6126 0.1942 0.046 Uiso 1 1 calc R U . . .
H26H H 0.0358 0.6533 0.2183 0.046 Uiso 1 1 calc R U . . .
H26I H 0.0828 0.6198 0.2709 0.046 Uiso 1 1 calc R U . . .
C27C C 0.4669(5) 0.5504(2) 0.2629(3) 0.0347(15) Uani 1 1 d . U . . .
C28C C 0.5308(5) 0.5561(3) 0.2091(4) 0.056(2) Uani 1 1 d . U . . .
H28G H 0.5819 0.5366 0.2180 0.084 Uiso 1 1 calc R U . . .
H28H H 0.5499 0.5878 0.2076 0.084 Uiso 1 1 calc R U . . .
H28I H 0.5018 0.5478 0.1668 0.084 Uiso 1 1 calc R U . . .
C29C C 0.4293(6) 0.5026(3) 0.2586(4) 0.060(2) Uani 1 1 d . U . . .
H29G H 0.3890 0.4980 0.2939 0.090 Uiso 1 1 calc R U . . .
H29H H 0.4773 0.4806 0.2631 0.090 Uiso 1 1 calc R U . . .
H29I H 0.3974 0.4985 0.2160 0.090 Uiso 1 1 calc R U . . .
C30C C 0.5190(6) 0.5562(3) 0.3281(4) 0.056(2) Uani 1 1 d . U . . .
H30G H 0.4826 0.5471 0.3641 0.084 Uiso 1 1 calc R U . . .
H30H H 0.5361 0.5880 0.3337 0.084 Uiso 1 1 calc R U . . .
H30I H 0.5719 0.5373 0.3285 0.084 Uiso 1 1 calc R U . . .
C31C C 0.2427(5) 0.6560(2) 0.3612(3) 0.0346(16) Uani 1 1 d . U . . .
H31E H 0.2264 0.6875 0.3493 0.041 Uiso 1 1 calc R U . . .
H31F H 0.1880 0.6398 0.3709 0.041 Uiso 1 1 calc R U . . .
N4C N 0.2411(4) 0.80298(19) 0.1494(3) 0.0338(14) Uani 1 1 d . . . . .
H4C H 0.2931 0.8046 0.1702 0.041 Uiso 1 1 calc R U . . .
O3C O 0.1218(3) 0.84270(16) 0.1081(2) 0.0388(12) Uani 1 1 d . . . . .
O7C O 0.3292(3) 0.71177(15) 0.1000(2) 0.0331(11) Uani 1 1 d . . . . .
O25C O 0.1643(3) 0.66415(15) 0.2329(2) 0.0313(11) Uani 1 1 d . . . . .
O6G O 0.3836(3) 0.79411(16) 0.2457(2) 0.0371(12) Uani 1 1 d D U . . .
C1G C 0.4359(4) 0.7607(2) 0.2468(2) 0.0316(14) Uani 1 1 d D U . . .
N2G N 0.4651(10) 0.7397(4) 0.1949(4) 0.045(3) Uani 0.611(19) 1 d D U P A 1
H2G H 0.4556 0.7489 0.1541 0.054 Uiso 0.611(19) 1 calc R U P A 1
C3G C 0.5149(11) 0.6994(4) 0.2138(5) 0.042(3) Uani 0.611(19) 1 d D U P A 1
H3G1 H 0.5716 0.6983 0.1923 0.050 Uiso 0.611(19) 1 calc R U P A 1
H3G2 H 0.4811 0.6716 0.2027 0.050 Uiso 0.611(19) 1 calc R U P A 1
C4G C 0.5289(11) 0.7050(5) 0.2879(5) 0.044(3) Uani 0.611(19) 1 d D U P A 1
H4G1 H 0.5126 0.6771 0.3113 0.053 Uiso 0.611(19) 1 calc R U P A 1
H4G2 H 0.5908 0.7127 0.3004 0.053 Uiso 0.611(19) 1 calc R U P A 1
N5G N 0.4704(9) 0.7420(4) 0.3016(4) 0.038(3) Uani 0.611(19) 1 d D U P A 1
H5G H 0.4590 0.7510 0.3414 0.046 Uiso 0.611(19) 1 calc R U P A 1
N2G' N 0.4975(11) 0.7529(5) 0.2040(7) 0.034(4) Uani 0.389(19) 1 d D U P A 2
H2G' H 0.5038 0.7687 0.1681 0.041 Uiso 0.389(19) 1 calc R U P A 2
C3G' C 0.5529(13) 0.7147(7) 0.2244(11) 0.042(4) Uani 0.389(19) 1 d D U P A 2
H3G3 H 0.6109 0.7250 0.2428 0.050 Uiso 0.389(19) 1 calc R U P A 2
H3G4 H 0.5616 0.6938 0.1873 0.050 Uiso 0.389(19) 1 calc R U P A 2
C4G' C 0.4995(15) 0.6925(6) 0.2768(11) 0.044(4) Uani 0.389(19) 1 d D U P A 2
H4G3 H 0.4676 0.6655 0.2594 0.053 Uiso 0.389(19) 1 calc R U P A 2
H4G4 H 0.5372 0.6838 0.3157 0.053 Uiso 0.389(19) 1 calc R U P A 2
N5G' N 0.4392(12) 0.7286(5) 0.2921(8) 0.041(4) Uani 0.389(19) 1 d D U P A 2
H5G' H 0.4085 0.7291 0.3275 0.049 Uiso 0.389(19) 1 calc R U P A 2
C1S C 0.1093(5) 0.5120(2) 0.3968(3) 0.0493(19) Uani 1 1 d D U . . .
H1S H 0.0603 0.5043 0.3642 0.059 Uiso 1 1 calc R U . . .
Cl1S Cl 0.20169(16) 0.52854(8) 0.35392(11) 0.0678(7) Uani 1 1 d D U . . .
Cl2S Cl 0.07537(17) 0.55613(9) 0.44610(13) 0.0773(8) Uani 1 1 d D U . . .
Cl3S Cl 0.13404(18) 0.46411(8) 0.44464(11) 0.0729(7) Uani 1 1 d D U . . .
C1T C 0.8756(6) 0.5061(4) 0.2902(5) 0.060(2) Uani 0.76(2) 1 d D U P B 1
H1T H 0.9169 0.4826 0.2745 0.072 Uiso 0.76(2) 1 calc R U P B 1
Cl1T Cl 0.9205(8) 0.5602(5) 0.2745(6) 0.075(2) Uani 0.76(2) 1 d D U P B 1
Cl2T Cl 0.7752(4) 0.49931(19) 0.2477(6) 0.088(2) Uani 0.76(2) 1 d D U P B 1
Cl3T Cl 0.8660(5) 0.4988(2) 0.3744(4) 0.0740(16) Uani 0.76(2) 1 d D U P B 1
C2T C 0.8788(13) 0.5063(10) 0.2766(11) 0.066(4) Uani 0.24(2) 1 d D U P B 2
H2T H 0.9224 0.4816 0.2702 0.079 Uiso 0.24(2) 1 calc R U P B 2
Cl4T Cl 0.7948(12) 0.5020(6) 0.2137(13) 0.072(4) Uani 0.24(2) 1 d D U P B 2
Cl5T Cl 0.8366(17) 0.4996(7) 0.3531(12) 0.079(4) Uani 0.24(2) 1 d D U P B 2
Cl6T Cl 0.933(3) 0.5581(14) 0.2722(16) 0.067(5) Uani 0.24(2) 1 d D U P B 2
C1U C 0.4388(9) 0.9898(4) 0.3814(10) 0.090(4) Uani 0.276(5) 1 d D U P C 1
H1U H 0.4256 0.9927 0.3330 0.108 Uiso 0.276(5) 1 calc R U P C 1
Cl1U Cl 0.4995(8) 0.9394(3) 0.3956(5) 0.084(3) Uani 0.276(5) 1 d D U P C 1
Cl2U Cl 0.3400(7) 0.9860(4) 0.4190(5) 0.104(3) Uani 0.276(5) 1 d D U P C 1
Cl3U Cl 0.4918(9) 1.0390(3) 0.4085(5) 0.102(3) Uani 0.276(5) 1 d D U P C 1
C2U C 0.4725(13) 0.9786(6) 0.4279(11) 0.089(4) Uani 0.169(5) 1 d D U P D 2
H2U H 0.4932 0.9887 0.4729 0.106 Uiso 0.169(5) 1 calc R U P D 2
Cl4U Cl 0.5581(14) 0.9493(7) 0.3906(12) 0.090(5) Uani 0.169(5) 1 d D U P D 2
Cl5U Cl 0.3805(12) 0.9445(6) 0.4327(7) 0.097(4) Uani 0.169(5) 1 d D U P D 2
Cl6U Cl 0.4443(13) 1.0258(5) 0.3797(8) 0.100(4) Uani 0.169(5) 1 d D U P D 2
O1V O 0.4637(11) 0.9886(7) 0.4307(9) 0.088(3) Uani 0.318(7) 1 d D U P E 3
C1V C 0.3813(16) 0.9688(9) 0.4136(10) 0.088(4) Uani 0.318(7) 1 d D U P E 3
H1V H 0.3870 0.9400 0.3884 0.106 Uiso 0.318(7) 1 calc R U P E 3
C2V C 0.329(2) 1.0036(11) 0.3760(14) 0.090(5) Uani 0.318(7) 1 d D U P E 3
H2V1 H 0.2714 0.9913 0.3629 0.134 Uiso 0.318(7) 1 calc R U P E 3
H2V2 H 0.3226 1.0304 0.4035 0.134 Uiso 0.318(7) 1 calc R U P E 3
H2V3 H 0.3601 1.0119 0.3367 0.134 Uiso 0.318(7) 1 calc R U P E 3
C3V C 0.337(2) 0.9620(12) 0.4758(13) 0.099(6) Uani 0.318(7) 1 d D U P E 3
H3V1 H 0.2791 0.9483 0.4663 0.148 Uiso 0.318(7) 1 calc R U P E 3
H3V2 H 0.3726 0.9421 0.5048 0.148 Uiso 0.318(7) 1 calc R U P E 3
H3V3 H 0.3296 0.9913 0.4974 0.148 Uiso 0.318(7) 1 calc R U P E 3
C4V C 0.5269(17) 0.9841(7) 0.3826(11) 0.087(4) Uani 0.318(7) 1 d D U P E 3
H4V H 0.4997 0.9828 0.3369 0.104 Uiso 0.318(7) 1 calc R U P E 3
C5V C 0.587(2) 1.0231(10) 0.3930(14) 0.094(6) Uani 0.318(7) 1 d D U P E 3
H5V1 H 0.6328 1.0219 0.3609 0.141 Uiso 0.318(7) 1 calc R U P E 3
H5V2 H 0.5540 1.0513 0.3875 0.141 Uiso 0.318(7) 1 calc R U P E 3
H5V3 H 0.6147 1.0218 0.4375 0.141 Uiso 0.318(7) 1 calc R U P E 3
C6V C 0.578(3) 0.9429(11) 0.401(2) 0.085(6) Uani 0.318(7) 1 d D U P E 3
H6V1 H 0.6230 0.9380 0.3688 0.127 Uiso 0.318(7) 1 calc R U P E 3
H6V2 H 0.6062 0.9467 0.4446 0.127 Uiso 0.318(7) 1 calc R U P E 3
H6V3 H 0.5384 0.9168 0.4005 0.127 Uiso 0.318(7) 1 calc R U P E 3

loop_
_atom_site_aniso_label
_atom_site_aniso_U_11
_atom_site_aniso_U_22
_atom_site_aniso_U_33
_atom_site_aniso_U_23
_atom_site_aniso_U_13
_atom_site_aniso_U_12
N1 0.024(3) 0.023(3) 0.033(3) 0.000(2) 0.002(2) 0.001(2)
C1A 0.025(4) 0.028(4) 0.042(3) 0.004(3) 0.001(3) 0.000(3)
C2A 0.026(4) 0.027(4) 0.031(3) -0.006(3) 0.001(3) -0.003(3)
O3A 0.043(3) 0.041(3) 0.038(3) -0.005(2) 0.004(2) 0.016(3)
N4A 0.027(3) 0.032(4) 0.030(3) 0.002(2) 0.004(2) 0.003(3)
C5A 0.037(4) 0.034(4) 0.029(4) 0.007(3) -0.003(3) 0.002(3)
C6A 0.034(4) 0.037(4) 0.031(4) 0.003(3) 0.006(3) 0.005(3)
O7A 0.031(3) 0.038(3) 0.030(2) 0.006(2) 0.0079(19) 0.010(2)
C8A 0.029(3) 0.031(3) 0.020(3) 0.005(2) 0.005(2) 0.004(3)
C9A 0.026(3) 0.033(3) 0.031(3) -0.005(2) 0.002(2) 0.005(3)
C10A 0.028(3) 0.030(3) 0.032(3) -0.006(2) 0.003(2) 0.000(3)
C11A 0.029(3) 0.023(3) 0.032(3) -0.002(2) 0.003(2) 0.003(2)
C12A 0.022(3) 0.025(3) 0.021(3) -0.001(2) 0.002(2) 0.003(2)
C13A 0.026(3) 0.025(3) 0.025(3) -0.002(2) 0.006(2) 0.004(2)
C14A 0.033(3) 0.025(3) 0.037(3) 0.003(2) 0.002(3) -0.002(3)
C15A 0.041(4) 0.027(4) 0.062(4) 0.004(3) 0.000(3) -0.007(3)
C16A 0.057(5) 0.041(5) 0.042(4) 0.008(3) 0.008(3) 0.005(4)
C17A 0.039(4) 0.037(5) 0.055(4) 0.008(3) 0.003(3) 0.006(3)
C18A 0.027(3) 0.024(3) 0.036(3) -0.002(3) 0.006(2) 0.001(3)
C19A 0.021(3) 0.030(3) 0.030(3) -0.001(2) 0.004(2) -0.001(2)
C20A 0.020(3) 0.021(3) 0.034(3) -0.001(2) 0.005(2) 0.002(2)
C22A 0.028(3) 0.026(3) 0.038(4) 0.001(3) 0.012(3) 0.002(3)
C23A 0.023(3) 0.027(3) 0.035(3) 0.000(2) 0.008(2) 0.002(2)
C24A 0.026(3) 0.022(3) 0.037(3) 0.005(3) 0.007(2) -0.001(2)
C21A 0.024(3) 0.024(3) 0.036(3) 0.000(2) 0.007(2) 0.001(2)
O25A 0.025(3) 0.025(3) 0.030(2) -0.001(2) 0.0018(18) 0.003(2)
C26A 0.039(5) 0.036(5) 0.039(4) -0.007(3) 0.000(3) 0.009(4)
C27A 0.028(3) 0.024(3) 0.043(3) 0.003(2) 0.012(2) 0.004(2)
C28A 0.040(4) 0.026(4) 0.045(4) 0.000(3) 0.011(3) 0.002(3)
C29A 0.032(4) 0.025(4) 0.070(5) 0.002(3) 0.005(3) 0.006(3)
C30A 0.050(5) 0.028(4) 0.048(4) 0.005(3) 0.015(3) 0.007(3)
C31A 0.030(3) 0.018(3) 0.041(3) 0.004(3) 0.009(3) -0.002(3)
C1B 0.026(4) 0.027(4) 0.043(4) 0.001(3) 0.000(3) 0.003(3)
C2B 0.027(4) 0.031(4) 0.032(4) 0.005(3) -0.005(3) 0.002(3)
C5B 0.031(4) 0.039(5) 0.051(4) 0.002(3) 0.002(3) 0.007(3)
C6B 0.030(4) 0.019(4) 0.051(4) 0.001(3) 0.004(3) 0.003(3)
C8B 0.017(3) 0.013(3) 0.042(3) 0.001(2) 0.003(2) -0.008(2)
C9B 0.026(3) 0.017(3) 0.040(3) -0.001(2) 0.007(2) -0.008(2)
C10B 0.023(3) 0.024(4) 0.031(3) -0.002(3) 0.004(2) -0.003(2)
C11B 0.028(3) 0.017(3) 0.029(3) -0.002(2) 0.004(2) -0.004(2)
C12B 0.029(3) 0.017(3) 0.030(3) -0.003(2) 0.003(2) -0.005(2)
C13B 0.026(3) 0.017(3) 0.039(3) 0.002(2) 0.002(2) -0.005(2)
C14B 0.025(3) 0.033(3) 0.032(3) 0.004(2) 0.006(2) -0.001(3)
C15B 0.041(4) 0.042(4) 0.040(4) 0.006(3) 0.005(3) 0.000(3)
C16B 0.027(4) 0.051(5) 0.054(4) 0.000(3) 0.000(3) -0.003(3)
C17B 0.030(4) 0.053(5) 0.041(4) 0.012(3) 0.008(3) 0.011(3)
C18B 0.029(3) 0.019(3) 0.038(3) 0.001(2) 0.001(2) -0.002(3)
C19B 0.023(3) 0.027(3) 0.036(3) 0.000(2) 0.005(2) -0.003(2)
C20B 0.024(3) 0.019(3) 0.033(3) 0.000(2) 0.004(2) 0.001(2)
C21B 0.030(3) 0.027(3) 0.027(3) 0.002(2) 0.001(2) -0.001(2)
C22B 0.031(3) 0.022(3) 0.038(3) -0.001(3) 0.000(3) -0.001(2)
C23B 0.031(3) 0.026(3) 0.035(3) 0.002(2) 0.000(2) 0.000(2)
C24B 0.026(3) 0.031(3) 0.039(4) 0.001(3) -0.002(3) 0.003(2)
C26B 0.046(5) 0.043(5) 0.056(5) 0.021(4) 0.004(4) 0.002(4)
C27B 0.036(3) 0.027(3) 0.045(3) -0.001(3) -0.005(3) 0.006(3)
C28B 0.043(4) 0.036(5) 0.054(4) 0.000(3) -0.002(3) 0.006(3)
C29B 0.049(5) 0.027(4) 0.066(5) -0.004(3) -0.010(4) 0.008(3)
C30B 0.056(5) 0.036(5) 0.050(4) 0.006(3) -0.002(3) 0.010(4)
C31B 0.033(3) 0.027(3) 0.035(3) 0.002(3) -0.002(3) -0.001(3)
N4B 0.028(3) 0.028(4) 0.048(4) 0.004(3) 0.001(3) 0.007(3)
O3B 0.033(3) 0.027(3) 0.054(3) 0.004(2) -0.003(2) -0.003(2)
O7B 0.021(3) 0.024(3) 0.059(3) 0.000(2) 0.003(2) -0.002(2)
O25B 0.031(3) 0.026(3) 0.036(3) 0.002(2) 0.0047(19) 0.002(2)
C1C 0.029(4) 0.026(4) 0.036(4) 0.001(3) 0.003(3) 0.003(3)
C2C 0.028(4) 0.034(4) 0.032(4) 0.002(3) 0.011(3) 0.000(3)
C5C 0.034(4) 0.026(4) 0.039(4) 0.001(3) 0.004(3) 0.003(3)
C6C 0.036(4) 0.029(4) 0.039(4) -0.002(3) 0.002(3) 0.002(3)
C8C 0.032(3) 0.030(3) 0.029(3) -0.003(3) -0.002(2) -0.002(3)
C9C 0.025(3) 0.025(3) 0.033(3) -0.002(2) -0.005(2) 0.001(2)
C10C 0.031(4) 0.026(3) 0.030(3) 0.000(2) 0.002(3) 0.000(3)
C11C 0.029(3) 0.023(3) 0.030(3) 0.001(2) -0.003(2) -0.001(2)
C12C 0.030(3) 0.026(3) 0.027(3) 0.002(2) -0.002(2) -0.002(3)
C13C 0.027(3) 0.028(3) 0.028(3) -0.001(2) -0.003(2) 0.002(3)
C14C 0.042(4) 0.023(3) 0.039(3) -0.004(2) 0.007(3) -0.003(3)
C15C 0.044(4) 0.030(4) 0.063(5) -0.004(3) 0.008(3) -0.003(3)
C16C 0.067(5) 0.035(4) 0.037(3) -0.005(3) 0.004(3) 0.001(4)
C17C 0.051(5) 0.027(4) 0.050(4) -0.009(3) 0.009(3) -0.005(3)
C18C 0.029(3) 0.031(4) 0.029(3) -0.002(3) -0.002(2) -0.002(3)
C19C 0.029(3) 0.030(4) 0.031(3) -0.002(2) -0.005(2) 0.001(3)
C20C 0.031(3) 0.025(4) 0.033(3) 0.000(2) -0.001(2) -0.003(3)
C21C 0.030(3) 0.030(4) 0.030(3) -0.004(2) -0.003(2) -0.001(3)
C22C 0.028(3) 0.037(4) 0.030(3) -0.002(3) -0.001(2) 0.002(3)
C23C 0.032(3) 0.026(3) 0.031(3) 0.001(2) 0.000(2) 0.002(3)
C24C 0.033(3) 0.029(4) 0.031(3) -0.004(3) 0.002(2) 0.000(3)
C26C 0.027(4) 0.041(5) 0.047(4) -0.002(4) 0.000(3) 0.002(4)
C27C 0.036(3) 0.031(4) 0.036(3) -0.002(3) -0.001(2) 0.009(3)
C28C 0.046(4) 0.058(6) 0.065(4) 0.006(4) 0.011(3) 0.020(4)
C29C 0.057(5) 0.033(4) 0.091(6) 0.001(4) -0.005(4) 0.007(4)
C30C 0.061(5) 0.050(5) 0.056(4) -0.013(4) -0.016(3) 0.032(4)
C31C 0.036(4) 0.035(4) 0.032(3) -0.006(3) 0.000(2) 0.006(3)
N4C 0.026(3) 0.026(4) 0.049(4) 0.000(3) -0.001(3) 0.006(3)
O3C 0.028(3) 0.036(3) 0.052(3) 0.000(2) -0.005(2) 0.004(2)
O7C 0.032(3) 0.028(3) 0.039(3) -0.007(2) -0.007(2) 0.007(2)
O25C 0.028(3) 0.029(3) 0.037(3) -0.001(2) -0.001(2) 0.007(2)
O6G 0.043(3) 0.029(3) 0.039(3) 0.000(2) 0.000(2) 0.013(2)
C1G 0.036(3) 0.025(3) 0.034(3) 0.001(2) 0.004(2) 0.002(3)
N2G 0.058(7) 0.042(6) 0.035(4) -0.003(3) -0.001(4) 0.023(5)
C3G 0.048(7) 0.032(6) 0.046(5) 0.002(4) 0.008(4) 0.013(5)
C4G 0.048(7) 0.041(6) 0.045(5) 0.005(4) 0.003(4) 0.019(5)
N5G 0.042(6) 0.036(5) 0.037(4) 0.007(3) 0.010(3) 0.014(5)
N2G' 0.047(6) 0.018(6) 0.037(6) 0.002(5) 0.009(5) 0.006(5)
C3G' 0.052(7) 0.029(7) 0.045(7) 0.007(6) 0.014(6) 0.014(6)
C4G' 0.052(8) 0.033(6) 0.049(7) 0.010(5) 0.015(6) 0.015(6)
N5G' 0.050(8) 0.030(6) 0.044(6) 0.011(5) 0.016(5) 0.012(5)
C1S 0.049(4) 0.043(4) 0.056(4) -0.020(3) 0.002(3) -0.004(3)
Cl1S 0.0653(16) 0.0703(17) 0.0690(14) -0.0299(12) 0.0153(11) -0.0295(13)
Cl2S 0.0684(17) 0.0590(17) 0.1052(18) -0.0419(14) 0.0130(13) 0.0064(13)
Cl3S 0.100(2) 0.0560(16) 0.0626(14) -0.0036(12) 0.0063(13) 0.0114(14)
C1T 0.032(4) 0.044(5) 0.104(6) 0.005(4) 0.017(4) 0.005(4)
Cl1T 0.039(4) 0.052(3) 0.134(4) 0.007(3) 0.019(3) 0.002(3)
Cl2T 0.034(2) 0.081(3) 0.146(6) 0.026(3) -0.013(3) -0.006(2)
Cl3T 0.052(3) 0.074(3) 0.098(3) 0.002(3) 0.025(2) 0.005(3)
C2T 0.038(7) 0.045(7) 0.117(8) 0.012(6) 0.010(6) -0.002(6)
Cl4T 0.043(6) 0.050(6) 0.122(9) 0.009(7) -0.001(6) -0.002(5)
Cl5T 0.070(9) 0.050(7) 0.120(8) 0.015(6) 0.027(6) -0.002(7)
Cl6T 0.036(9) 0.045(7) 0.119(9) 0.016(7) 0.004(7) -0.007(7)
C1U 0.130(7) 0.077(7) 0.061(7) -0.010(6) -0.016(6) 0.002(6)
Cl1U 0.125(7) 0.078(6) 0.046(4) 0.000(4) -0.025(5) 0.011(5)
Cl2U 0.138(7) 0.098(7) 0.074(6) -0.033(5) -0.001(5) -0.001(6)
Cl3U 0.146(8) 0.075(6) 0.082(6) -0.004(5) -0.022(5) -0.015(5)
C2U 0.129(8) 0.079(7) 0.056(7) -0.011(6) -0.015(6) 0.000(6)
Cl4U 0.131(9) 0.087(8) 0.051(8) -0.001(7) -0.007(8) 0.008(7)
Cl5U 0.139(8) 0.094(8) 0.054(7) -0.019(6) -0.019(6) -0.013(7)
Cl6U 0.145(9) 0.079(7) 0.071(7) -0.003(6) -0.029(7) 0.008(7)
O1V 0.130(7) 0.078(7) 0.054(6) -0.016(6) -0.008(5) -0.007(6)
C1V 0.128(8) 0.075(8) 0.059(7) -0.017(7) -0.011(6) -0.003(7)
C2V 0.134(10) 0.074(9) 0.060(9) -0.018(8) -0.008(8) 0.002(8)
C3V 0.134(10) 0.092(11) 0.069(9) -0.011(8) -0.004(8) -0.002(9)
C4V 0.129(8) 0.079(7) 0.052(7) -0.009(6) -0.013(6) -0.006(6)
C5V 0.131(11) 0.077(9) 0.073(12) -0.014(9) -0.008(10) -0.010(9)
C6V 0.127(11) 0.082(8) 0.044(11) -0.008(8) -0.005(9) -0.005(8)

loop_
_atom_type_symbol
_atom_type_description
_atom_type_scat_dispersion_real
_atom_type_scat_dispersion_imag
_atom_type_scat_source
C C 0.0033 0.0016 'International Tables Vol C Tables 4.2.6.8 and 6.1.1.4'
H H 0.0000 0.0000 'International Tables Vol C Tables 4.2.6.8 and 6.1.1.4'
N N 0.0061 0.0033 'International Tables Vol C Tables 4.2.6.8 and 6.1.1.4'
O O 0.0106 0.0060 'International Tables Vol C Tables 4.2.6.8 and 6.1.1.4'
Cl Cl 0.1484 0.1585 'International Tables Vol C Tables 4.2.6.8 and 6.1.1.4'

loop_
_geom_angle_atom_site_label_1
_geom_angle_atom_site_label_2
_geom_angle_atom_site_label_3
_geom_angle
C1A N1 C1C 110.6(5)
C1A N1 C1B 109.6(5)
C1C N1 C1B 111.2(5)
N1 C1A C2A 114.4(5)
N1 C1A H1A1 108.7
C2A C1A H1A1 108.7
N1 C1A H1A2 108.7
C2A C1A H1A2 108.7
H1A1 C1A H1A2 107.6
O3A C2A N4A 123.9(6)
O3A C2A C1A 120.1(6)
N4A C2A C1A 115.9(6)
C2A N4A C5A 119.3(5)
C2A N4A H4A 120.3
C5A N4A H4A 120.3
N4A C5A C6A 115.5(6)
N4A C5A H5A1 108.4
C6A C5A H5A1 108.4
N4A C5A H5A2 108.4
C6A C5A H5A2 108.4
H5A1 C5A H5A2 107.5
O7A C6A C5A 110.8(5)
O7A C6A H6A1 109.5
C5A C6A H6A1 109.5
O7A C6A H6A2 109.5
C5A C6A H6A2 109.5
H6A1 C6A H6A2 108.1
C8A O7A C6A 113.7(5)
C13A C8A C9A 121.4(6)
C13A C8A O7A 118.8(6)
C9A C8A O7A 119.8(6)
C8A C9A C10A 117.8(6)
C8A C9A C31C 121.9(6)
C10A C9A C31C 120.2(6)
C11A C10A C9A 122.2(6)
C11A C10A H10A 118.9
C9A C10A H10A 118.9
C10A C11A C12A 117.9(6)
C10A C11A C14A 123.0(6)
C12A C11A C14A 119.1(6)
C13A C12A C11A 121.3(6)
C13A C12A H12A 119.4
C11A C12A H12A 119.4
C8A C13A C12A 119.3(6)
C8A C13A C18A 121.5(6)
C12A C13A C18A 119.1(6)
C11A C14A C16A 110.0(6)
C11A C14A C15A 112.4(6)
C16A C14A C15A 109.2(6)
C11A C14A C17A 108.9(5)
C16A C14A C17A 108.9(6)
C15A C14A C17A 107.3(6)
C14A C15A H15A 109.5
C14A C15A H15B 109.5
H15A C15A H15B 109.5
C14A C15A H15C 109.5
H15A C15A H15C 109.5
H15B C15A H15C 109.5
C14A C16A H16A 109.5
C14A C16A H16B 109.5
H16A C16A H16B 109.5
C14A C16A H16C 109.5
H16A C16A H16C 109.5
H16B C16A H16C 109.5
C14A C17A H17A 109.5
C14A C17A H17B 109.5
H17A C17A H17B 109.5
C14A C17A H17C 109.5
H17A C17A H17C 109.5
H17B C17A H17C 109.5
C19A C18A C13A 110.7(5)
C19A C18A H18A 109.5
C13A C18A H18A 109.5
C19A C18A H18B 109.5
C13A C18A H18B 109.5
H18A C18A H18B 108.1
C20A C19A C24A 118.5(6)
C20A C19A C18A 121.1(6)
C24A C19A C18A 120.3(6)
C19A C20A O25A 119.8(5)
C19A C20A C21A 121.6(6)
O25A C20A C21A 118.5(6)
C21A C22A C23A 123.4(6)
C21A C22A H22A 118.3
C23A C22A H22A 118.3
C24A C23A C22A 117.0(6)
C24A C23A C27A 122.6(6)
C22A C23A C27A 120.4(5)
C23A C24A C19A 122.0(6)
C23A C24A H24A 119.0
C19A C24A H24A 119.0
C22A C21A C20A 117.4(6)
C22A C21A C31A 122.8(6)
C20A C21A C31A 119.7(6)
C20A O25A C26A 112.9(5)
O25A C26A H26A 109.5
O25A C26A H26B 109.5
H26A C26A H26B 109.5
O25A C26A H26C 109.5
H26A C26A H26C 109.5
H26B C26A H26C 109.5
C28A C27A C29A 108.9(6)
C28A C27A C30A 108.6(6)
C29A C27A C30A 109.8(6)
C28A C27A C23A 111.4(5)
C29A C27A C23A 109.8(6)
C30A C27A C23A 108.3(5)
C27A C28A H28A 109.5
C27A C28A H28B 109.5
H28A C28A H28B 109.5
C27A C28A H28C 109.5
H28A C28A H28C 109.5
H28B C28A H28C 109.5
C27A C29A H29A 109.5
C27A C29A H29B 109.5
H29A C29A H29B 109.5
C27A C29A H29C 109.5
H29A C29A H29C 109.5
H29B C29A H29C 109.5
C27A C30A H30A 109.5
C27A C30A H30B 109.5
H30A C30A H30B 109.5
C27A C30A H30C 109.5
H30A C30A H30C 109.5
H30B C30A H30C 109.5
C9B C31A C21A 114.3(5)
C9B C31A H31A 108.7
C21A C31A H31A 108.7
C9B C31A H31B 108.7
C21A C31A H31B 108.7
H31A C31A H31B 107.6
N1 C1B C2B 114.7(6)
N1 C1B H1B1 108.6
C2B C1B H1B1 108.6
N1 C1B H1B2 108.6
C2B C1B H1B2 108.6
H1B1 C1B H1B2 107.6
O3B C2B N4B 122.5(6)
O3B C2B C1B 119.7(6)
N4B C2B C1B 117.8(6)
N4B C5B C6B 114.2(6)
N4B C5B H5B1 108.7
C6B C5B H5B1 108.7
N4B C5B H5B2 108.7
C6B C5B H5B2 108.7
H5B1 C5B H5B2 107.6
O7B C6B C5B 109.0(6)
O7B C6B H6B1 109.9
C5B C6B H6B1 109.9
O7B C6B H6B2 109.9
C5B C6B H6B2 109.9
H6B1 C6B H6B2 108.3
C13B C8B C9B 122.9(6)
C13B C8B O7B 118.5(5)
C9B C8B O7B 118.6(5)
C8B C9B C10B 117.5(6)
C8B C9B C31A 123.0(6)
C10B C9B C31A 119.4(6)
C11B C10B C9B 122.2(6)
C11B C10B H10B 118.9
C9B C10B H10B 118.9
C12B C11B C10B 117.2(6)
C12B C11B C14B 123.0(5)
C10B C11B C14B 119.8(5)
C11B C12B C13B 122.7(6)
C11B C12B H12B 118.7
C13B C12B H12B 118.7
C8B C13B C12B 117.5(6)
C8B C13B C18B 123.5(6)
C12B C13B C18B 118.8(6)
C11B C14B C17B 112.6(5)
C11B C14B C15B 109.9(5)
C17B C14B C15B 108.0(6)
C11B C14B C16B 110.1(6)
C17B C14B C16B 108.0(6)
C15B C14B C16B 108.1(6)
C14B C15B H15D 109.5
C14B C15B H15E 109.5
H15D C15B H15E 109.5
C14B C15B H15F 109.5
H15D C15B H15F 109.5
H15E C15B H15F 109.5
C14B C16B H16D 109.5
C14B C16B H16E 109.5
H16D C16B H16E 109.5
C14B C16B H16F 109.5
H16D C16B H16F 109.5
H16E C16B H16F 109.5
C14B C17B H17D 109.5
C14B C17B H17E 109.5
H17D C17B H17E 109.5
C14B C17B H17F 109.5
H17D C17B H17F 109.5
H17E C17B H17F 109.5
C13B C18B C19B 112.2(5)
C13B C18B H18C 109.2
C19B C18B H18C 109.2
C13B C18B H18D 109.2
C19B C18B H18D 109.2
H18C C18B H18D 107.9
C20B C19B C24B 117.7(6)
C20B C19B C18B 122.0(6)
C24B C19B C18B 120.3(6)
C19B C20B O25B 120.0(6)
C19B C20B C21B 123.4(6)
O25B C20B C21B 116.6(6)
C20B C21B C22B 116.7(6)
C20B C21B C31B 120.2(6)
C22B C21B C31B 123.2(6)
C23B C22B C21B 122.5(6)
C23B C22B H22B 118.8
C21B C22B H22B 118.8
C22B C23B C24B 117.3(6)
C22B C23B C27B 123.9(6)
C24B C23B C27B 118.7(6)
C19B C24B C23B 122.4(6)
C19B C24B H24B 118.8
C23B C24B H24B 118.8
O25B C26B H26D 109.5
O25B C26B H26E 109.5
H26D C26B H26E 109.5
O25B C26B H26F 109.5
H26D C26B H26F 109.5
H26E C26B H26F 109.5
C28B C27B C23B 112.0(6)
C28B C27B C30B 108.2(6)
C23B C27B C30B 107.2(6)
C28B C27B C29B 109.1(6)
C23B C27B C29B 111.4(6)
C30B C27B C29B 108.7(6)
C27B C28B H28D 109.5
C27B C28B H28E 109.5
H28D C28B H28E 109.5
C27B C28B H28F 109.5
H28D C28B H28F 109.5
H28E C28B H28F 109.5
C27B C29B H29D 109.5
C27B C29B H29E 109.5
H29D C29B H29E 109.5
C27B C29B H29F 109.5
H29D C29B H29F 109.5
H29E C29B H29F 109.5
C27B C30B H30D 109.5
C27B C30B H30E 109.5
H30D C30B H30E 109.5
C27B C30B H30F 109.5
H30D C30B H30F 109.5
H30E C30B H30F 109.5
C21B C31B C9C 116.6(6)
C21B C31B H31C 108.1
C9C C31B H31C 108.1
C21B C31B H31D 108.1
C9C C31B H31D 108.1
H31C C31B H31D 107.3
C2B N4B C5B 121.5(6)
C2B N4B H4B 119.3
C5B N4B H4B 119.3
C8B O7B C6B 114.6(5)
C20B O25B C26B 112.7(5)
N1 C1C C2C 112.2(5)
N1 C1C H1C1 109.2
C2C C1C H1C1 109.2
N1 C1C H1C2 109.2
C2C C1C H1C2 109.2
H1C1 C1C H1C2 107.9
O3C C2C N4C 124.8(7)
O3C C2C C1C 121.4(6)
N4C C2C C1C 113.8(6)
N4C C5C C6C 114.4(6)
N4C C5C H5C1 108.7
C6C C5C H5C1 108.7
N4C C5C H5C2 108.7
C6C C5C H5C2 108.7
H5C1 C5C H5C2 107.6
O7C C6C C5C 109.8(5)
O7C C6C H6C1 109.7
C5C C6C H6C1 109.7
O7C C6C H6C2 109.7
C5C C6C H6C2 109.7
H6C1 C6C H6C2 108.2
C13C C8C C9C 121.5(6)
C13C C8C O7C 118.9(6)
C9C C8C O7C 119.5(6)
C8C C9C C10C 118.0(6)
C8C C9C C31B 121.6(6)
C10C C9C C31B 120.4(6)
C11C C10C C9C 122.4(6)
C11C C10C H10C 118.8
C9C C10C H10C 118.8
C10C C11C C12C 117.5(6)
C10C C11C C14C 119.6(6)
C12C C11C C14C 122.9(6)
C13C C12C C11C 121.9(6)
C13C C12C H12C 119.0
C11C C12C H12C 119.0
C8C C13C C12C 118.6(6)
C8C C13C C18C 120.9(6)
C12C C13C C18C 120.5(6)
C11C C14C C16C 109.4(6)
C11C C14C C15C 108.8(6)
C16C C14C C15C 109.3(6)
C11C C14C C17C 112.6(6)
C16C C14C C17C 108.1(6)
C15C C14C C17C 108.7(6)
C14C C15C H15G 109.5
C14C C15C H15H 109.5
H15G C15C H15H 109.5
C14C C15C H15I 109.5
H15G C15C H15I 109.5
H15H C15C H15I 109.5
C14C C16C H16G 109.5
C14C C16C H16H 109.5
H16G C16C H16H 109.5
C14C C16C H16I 109.5
H16G C16C H16I 109.5
H16H C16C H16I 109.5
C14C C17C H17G 109.5
C14C C17C H17H 109.5
H17G C17C H17H 109.5
C14C C17C H17I 109.5
H17G C17C H17I 109.5
H17H C17C H17I 109.5
C19C C18C C13C 113.6(5)
C19C C18C H18E 108.8
C13C C18C H18E 108.8
C19C C18C H18F 108.8
C13C C18C H18F 108.8
H18E C18C H18F 107.7
C24C C19C C20C 117.2(6)
C24C C19C C18C 121.4(6)
C20C C19C C18C 121.3(6)
C21C C20C C19C 122.8(6)
C21C C20C O25C 118.2(6)
C19C C20C O25C 119.0(5)
C20C C21C C22C 117.2(6)
C20C C21C C31C 120.7(6)
C22C C21C C31C 122.1(6)
C23C C22C C21C 122.1(6)
C23C C22C H22C 118.9
C21C C22C H22C 118.9
C22C C23C C24C 117.8(6)
C22C C23C C27C 122.2(6)
C24C C23C C27C 119.9(6)
C19C C24C C23C 122.5(6)
C19C C24C H24C 118.7
C23C C24C H24C 118.7
O25C C26C H26G 109.5
O25C C26C H26H 109.5
H26G C26C H26H 109.5
O25C C26C H26I 109.5
H26G C26C H26I 109.5
H26H C26C H26I 109.5
C28C C27C C30C 107.2(7)
C28C C27C C29C 108.4(6)
C30C C27C C29C 109.4(6)
C28C C27C C23C 111.3(6)
C30C C27C C23C 111.8(6)
C29C C27C C23C 108.6(6)
C27C C28C H28G 109.5
C27C C28C H28H 109.5
H28G C28C H28H 109.5
C27C C28C H28I 109.5
H28G C28C H28I 109.5
H28H C28C H28I 109.5
C27C C29C H29G 109.5
C27C C29C H29H 109.5
H29G C29C H29H 109.5
C27C C29C H29I 109.5
H29G C29C H29I 109.5
H29H C29C H29I 109.5
C27C C30C H30G 109.5
C27C C30C H30H 109.5
H30G C30C H30H 109.5
C27C C30C H30I 109.5
H30G C30C H30I 109.5
H30H C30C H30I 109.5
C9A C31C C21C 115.0(6)
C9A C31C H31E 108.5
C21C C31C H31E 108.5
C9A C31C H31F 108.5
C21C C31C H31F 108.5
H31E C31C H31F 107.5
C2C N4C C5C 120.4(6)
C2C N4C H4C 119.8
C5C N4C H4C 119.8
C8C O7C C6C 111.4(5)
C20C O25C C26C 110.8(5)
O6G C1G N5G' 124.8(7)
O6G C1G N2G 126.0(6)
O6G C1G N5G 124.1(6)
N2G C1G N5G 109.9(7)
O6G C1G N2G' 126.0(7)
N5G' C1G N2G' 109.2(8)
C1G N2G C3G 111.4(7)
C1G N2G H2G 124.3
C3G N2G H2G 124.3
N2G C3G C4G 102.6(6)
N2G C3G H3G1 111.2
C4G C3G H3G1 111.2
N2G C3G H3G2 111.2
C4G C3G H3G2 111.2
H3G1 C3G H3G2 109.2
N5G C4G C3G 102.5(6)
N5G C4G H4G1 111.3
C3G C4G H4G1 111.3
N5G C4G H4G2 111.3
C3G C4G H4G2 111.3
H4G1 C4G H4G2 109.2
C1G N5G C4G 111.9(6)
C1G N5G H5G 124.0
C4G N5G H5G 124.0
C1G N2G' C3G' 111.5(8)
C1G N2G' H2G' 124.3
C3G' N2G' H2G' 124.3
N2G' C3G' C4G' 102.1(7)
N2G' C3G' H3G3 111.3
C4G' C3G' H3G3 111.3
N2G' C3G' H3G4 111.3
C4G' C3G' H3G4 111.3
H3G3 C3G' H3G4 109.2
N5G' C4G' C3G' 101.6(7)
N5G' C4G' H4G3 111.4
C3G' C4G' H4G3 111.4
N5G' C4G' H4G4 111.4
C3G' C4G' H4G4 111.4
H4G3 C4G' H4G4 109.3
C1G N5G' C4G' 112.2(8)
C1G N5G' H5G' 123.9
C4G' N5G' H5G' 123.9
Cl2S C1S Cl3S 110.3(4)
Cl2S C1S Cl1S 110.3(4)
Cl3S C1S Cl1S 110.3(4)
Cl2S C1S H1S 108.6
Cl3S C1S H1S 108.6
Cl1S C1S H1S 108.6
Cl2T C1T Cl3T 111.2(5)
Cl2T C1T Cl1T 110.7(6)
Cl3T C1T Cl1T 110.0(6)
Cl2T C1T H1T 108.3
Cl3T C1T H1T 108.3
Cl1T C1T H1T 108.3
Cl5T C2T Cl6T 110.2(11)
Cl5T C2T Cl4T 110.9(10)
Cl6T C2T Cl4T 110.7(11)
Cl5T C2T H2T 108.3
Cl6T C2T H2T 108.3
Cl4T C2T H2T 108.3
Cl2U C1U Cl3U 108.3(9)
Cl2U C1U Cl1U 109.4(9)
Cl3U C1U Cl1U 114.9(9)
Cl2U C1U H1U 108.0
Cl3U C1U H1U 108.0
Cl1U C1U H1U 108.0
Cl5U C2U Cl6U 108.7(10)
Cl5U C2U Cl4U 110.8(11)
Cl6U C2U Cl4U 108.3(10)
Cl5U C2U H2U 109.7
Cl6U C2U H2U 109.7
Cl4U C2U H2U 109.7
C1V O1V C4V 115(2)
O1V C1V C3V 106.5(14)
O1V C1V C2V 106.4(15)
C3V C1V C2V 106(2)
O1V C1V H1V 112.4
C3V C1V H1V 112.4
C2V C1V H1V 112.4
C1V C2V H2V1 109.5
C1V C2V H2V2 109.5
H2V1 C2V H2V2 109.5
C1V C2V H2V3 109.5
H2V1 C2V H2V3 109.5
H2V2 C2V H2V3 109.5
C1V C3V H3V1 109.5
C1V C3V H3V2 109.5
H3V1 C3V H3V2 109.5
C1V C3V H3V3 109.5
H3V1 C3V H3V3 109.5
H3V2 C3V H3V3 109.5
O1V C4V C5V 105.4(14)
O1V C4V C6V 105.7(14)
C5V C4V C6V 107(2)
O1V C4V H4V 112.7
C5V C4V H4V 112.7
C6V C4V H4V 112.7
C4V C5V H5V1 109.5
C4V C5V H5V2 109.5
H5V1 C5V H5V2 109.5
C4V C5V H5V3 109.5
H5V1 C5V H5V3 109.5
H5V2 C5V H5V3 109.5
C4V C6V H6V1 109.5
C4V C6V H6V2 109.5
H6V1 C6V H6V2 109.5
C4V C6V H6V3 109.5
H6V1 C6V H6V3 109.5
H6V2 C6V H6V3 109.5

loop_
_geom_bond_atom_site_label_1
_geom_bond_atom_site_label_2
_geom_bond_distance
N1 C1A 1.454(8)
N1 C1C 1.454(8)
N1 C1B 1.460(8)
C1A C2A 1.507(9)
C1A H1A1 0.9900
C1A H1A2 0.9900
C2A O3A 1.226(7)
C2A N4A 1.353(8)
N4A C5A 1.451(8)
N4A H4A 0.8800
C5A C6A 1.494(9)
C5A H5A1 0.9900
C5A H5A2 0.9900
C6A O7A 1.452(8)
C6A H6A1 0.9900
C6A H6A2 0.9900
O7A C8A 1.396(7)
C8A C13A 1.382(8)
C8A C9A 1.393(9)
C9A C10A 1.409(9)
C9A C31C 1.503(9)
C10A C11A 1.384(9)
C10A H10A 0.9500
C11A C12A 1.400(9)
C11A C14A 1.536(9)
C12A C13A 1.393(9)
C12A H12A 0.9500
C13A C18A 1.538(9)
C14A C16A 1.538(9)
C14A C15A 1.543(9)
C14A C17A 1.543(9)
C15A H15A 0.9800
C15A H15B 0.9800
C15A H15C 0.9800
C16A H16A 0.9800
C16A H16B 0.9800
C16A H16C 0.9800
C17A H17A 0.9800
C17A H17B 0.9800
C17A H17C 0.9800
C18A C19A 1.530(8)
C18A H18A 0.9900
C18A H18B 0.9900
C19A C20A 1.392(9)
C19A C24A 1.411(9)
C20A O25A 1.400(7)
C20A C21A 1.402(8)
C22A C21A 1.383(9)
C22A C23A 1.414(9)
C22A H22A 0.9500
C23A C24A 1.379(8)
C23A C27A 1.540(9)
C24A H24A 0.9500
C21A C31A 1.535(9)
O25A C26A 1.414(7)
C26A H26A 0.9800
C26A H26B 0.9800
C26A H26C 0.9800
C27A C28A 1.525(9)
C27A C29A 1.532(9)
C27A C30A 1.535(9)
C28A H28A 0.9800
C28A H28B 0.9800
C28A H28C 0.9800
C29A H29A 0.9800
C29A H29B 0.9800
C29A H29C 0.9800
C30A H30A 0.9800
C30A H30B 0.9800
C30A H30C 0.9800
C31A C9B 1.517(8)
C31A H31A 0.9900
C31A H31B 0.9900
C1B C2B 1.519(9)
C1B H1B1 0.9900
C1B H1B2 0.9900
C2B O3B 1.251(8)
C2B N4B 1.325(8)
C5B N4B 1.466(8)
C5B C6B 1.480(9)
C5B H5B1 0.9900
C5B H5B2 0.9900
C6B O7B 1.457(7)
C6B H6B1 0.9900
C6B H6B2 0.9900
C8B C13B 1.378(8)
C8B C9B 1.382(9)
C8B O7B 1.405(7)
C9B C10B 1.410(9)
C10B C11B 1.393(8)
C10B H10B 0.9500
C11B C12B 1.386(8)
C11B C14B 1.516(9)
C12B C13B 1.408(9)
C12B H12B 0.9500
C13B C18B 1.514(9)
C14B C17B 1.530(9)
C14B C15B 1.535(9)
C14B C16B 1.542(9)
C15B H15D 0.9800
C15B H15E 0.9800
C15B H15F 0.9800
C16B H16D 0.9800
C16B H16E 0.9800
C16B H16F 0.9800
C17B H17D 0.9800
C17B H17E 0.9800
C17B H17F 0.9800
C18B C19B 1.518(9)
C18B H18C 0.9900
C18B H18D 0.9900
C19B C20B 1.376(9)
C19B C24B 1.403(9)
C20B O25B 1.401(7)
C20B C21B 1.406(9)
C21B C22B 1.415(9)
C21B C31B 1.503(9)
C22B C23B 1.397(9)
C22B H22B 0.9500
C23B C24B 1.408(9)
C23B C27B 1.529(9)
C24B H24B 0.9500
C26B O25B 1.432(8)
C26B H26D 0.9800
C26B H26E 0.9800
C26B H26F 0.9800
C27B C28B 1.523(10)
C27B C30B 1.538(9)
C27B C29B 1.544(10)
C28B H28D 0.9800
C28B H28E 0.9800
C28B H28F 0.9800
C29B H29D 0.9800
C29B H29E 0.9800
C29B H29F 0.9800
C30B H30D 0.9800
C30B H30E 0.9800
C30B H30F 0.9800
C31B C9C 1.520(9)
C31B H31C 0.9900
C31B H31D 0.9900
N4B H4B 0.8800
C1C C2C 1.534(9)
C1C H1C1 0.9900
C1C H1C2 0.9900
C2C O3C 1.225(8)
C2C N4C 1.355(8)
C5C N4C 1.473(8)
C5C C6C 1.512(9)
C5C H5C1 0.9900
C5C H5C2 0.9900
C6C O7C 1.452(8)
C6C H6C1 0.9900
C6C H6C2 0.9900
C8C C13C 1.391(9)
C8C C9C 1.395(9)
C8C O7C 1.403(8)
C9C C10C 1.397(9)
C10C C11C 1.394(9)
C10C H10C 0.9500
C11C C12C 1.397(9)
C11C C14C 1.530(9)
C12C C13C 1.392(9)
C12C H12C 0.9500
C13C C18C 1.518(9)
C14C C16C 1.535(9)
C14C C15C 1.538(10)
C14C C17C 1.539(9)
C15C H15G 0.9800
C15C H15H 0.9800
C15C H15I 0.9800
C16C H16G 0.9800
C16C H16H 0.9800
C16C H16I 0.9800
C17C H17G 0.9800
C17C H17H 0.9800
C17C H17I 0.9800
C18C C19C 1.506(9)
C18C H18E 0.9900
C18C H18F 0.9900
C19C C24C 1.382(9)
C19C C20C 1.395(9)
C20C C21C 1.388(9)
C20C O25C 1.408(8)
C21C C22C 1.404(9)
C21C C31C 1.522(9)
C22C C23C 1.382(9)
C22C H22C 0.9500
C23C C24C 1.399(9)
C23C C27C 1.539(9)
C24C H24C 0.9500
C26C O25C 1.436(8)
C26C H26G 0.9800
C26C H26H 0.9800
C26C H26I 0.9800
C27C C28C 1.513(10)
C27C C30C 1.523(9)
C27C C29C 1.526(10)
C28C H28G 0.9800
C28C H28H 0.9800
C28C H28I 0.9800
C29C H29G 0.9800
C29C H29H 0.9800
C29C H29I 0.9800
C30C H30G 0.9800
C30C H30H 0.9800
C30C H30I 0.9800
C31C H31E 0.9900
C31C H31F 0.9900
N4C H4C 0.8800
O6G C1G 1.268(8)
C1G N5G' 1.325(8)
C1G N2G 1.325(8)
C1G N5G 1.330(8)
C1G N2G' 1.334(8)
N2G C3G 1.453(9)
N2G H2G 0.8800
C3G C4G 1.524(13)
C3G H3G1 0.9900
C3G H3G2 0.9900
C4G N5G 1.447(9)
C4G H4G1 0.9900
C4G H4G2 0.9900
N5G H5G 0.8800
N2G' C3G' 1.456(10)
N2G' H2G' 0.8800
C3G' C4G' 1.525(14)
C3G' H3G3 0.9900
C3G' H3G4 0.9900
C4G' N5G' 1.453(10)
C4G' H4G3 0.9900
C4G' H4G4 0.9900
N5G' H5G' 0.8800
C1S Cl2S 1.741(6)
C1S Cl3S 1.749(7)
C1S Cl1S 1.765(6)
C1S H1S 1.0000
C1T Cl2T 1.731(8)
C1T Cl3T 1.746(9)
C1T Cl1T 1.775(9)
C1T H1T 1.0000
C2T Cl5T 1.731(10)
C2T Cl6T 1.746(11)
C2T Cl4T 1.769(10)
C2T H2T 1.0000
C1U Cl2U 1.729(10)
C1U Cl3U 1.740(10)
C1U Cl1U 1.769(10)
C1U H1U 1.0000
C2U Cl5U 1.734(10)
C2U Cl6U 1.746(11)
C2U Cl4U 1.771(11)
C2U H2U 1.0000
O1V C1V 1.413(14)
O1V C4V 1.417(14)
C1V C3V 1.483(11)
C1V C2V 1.485(11)
C1V H1V 1.0000
C2V H2V1 0.9800
C2V H2V2 0.9800
C2V H2V3 0.9800
C3V H3V1 0.9800
C3V H3V2 0.9800
C3V H3V3 0.9800
C4V C5V 1.481(11)
C4V C6V 1.482(11)
C4V H4V 1.0000
C5V H5V1 0.9800
C5V H5V2 0.9800
C5V H5V3 0.9800
C6V H6V1 0.9800
C6V H6V2 0.9800
C6V H6V3 0.9800

loop_
_geom_torsion_atom_site_label_1
_geom_torsion_atom_site_label_2
_geom_torsion_atom_site_label_3
_geom_torsion_atom_site_label_4
_geom_torsion
C1C N1 C1A C2A 165.8(6)
C1B N1 C1A C2A -71.2(7)
N1 C1A C2A O3A 146.2(6)
N1 C1A C2A N4A -35.6(8)
O3A C2A N4A C5A -4.9(10)
C1A C2A N4A C5A 177.0(6)
C2A N4A C5A C6A 108.1(7)
N4A C5A C6A O7A 79.3(7)
C5A C6A O7A C8A 150.1(5)
C6A O7A C8A C13A -84.5(7)
C6A O7A C8A C9A 98.5(7)
C13A C8A C9A C10A 3.8(9)
O7A C8A C9A C10A -179.3(5)
C13A C8A C9A C31C -173.3(6)
O7A C8A C9A C31C 3.7(9)
C8A C9A C10A C11A -1.7(9)
C31C C9A C10A C11A 175.4(6)
C9A C10A C11A C12A -0.4(9)
C9A C10A C11A C14A -177.8(6)
C10A C11A C12A C13A 0.5(9)
C14A C11A C12A C13A 178.0(6)
C9A C8A C13A C12A -3.7(9)
O7A C8A C13A C12A 179.3(5)
C9A C8A C13A C18A 173.5(6)
O7A C8A C13A C18A -3.5(9)
C11A C12A C13A C8A 1.5(9)
C11A C12A C13A C18A -175.7(5)
C10A C11A C14A C16A -121.5(7)
C12A C11A C14A C16A 61.2(8)
C10A C11A C14A C15A 0.5(9)
C12A C11A C14A C15A -176.9(6)
C10A C11A C14A C17A 119.2(7)
C12A C11A C14A C17A -58.1(8)
C8A C13A C18A C19A -84.9(7)
C12A C13A C18A C19A 92.3(7)
C13A C18A C19A C20A 135.7(6)
C13A C18A C19A C24A -47.4(8)
C24A C19A C20A O25A 178.6(5)
C18A C19A C20A O25A -4.4(9)
C24A C19A C20A C21A 1.6(9)
C18A C19A C20A C21A 178.5(6)
C21A C22A C23A C24A -0.8(10)
C21A C22A C23A C27A -178.5(6)
C22A C23A C24A C19A 0.6(9)
C27A C23A C24A C19A 178.3(6)
C20A C19A C24A C23A -1.0(9)
C18A C19A C24A C23A -178.0(6)
C23A C22A C21A C20A 1.3(10)
C23A C22A C21A C31A 179.5(6)
C19A C20A C21A C22A -1.7(10)
O25A C20A C21A C22A -178.8(5)
C19A C20A C21A C31A -180.0(6)
O25A C20A C21A C31A 2.9(9)
C19A C20A O25A C26A 89.2(7)
C21A C20A O25A C26A -93.7(7)
C24A C23A C27A C28A 7.1(9)
C22A C23A C27A C28A -175.3(6)
C24A C23A C27A C29A -113.6(7)
C22A C23A C27A C29A 63.9(8)
C24A C23A C27A C30A 126.5(7)
C22A C23A C27A C30A -55.9(8)
C22A C21A C31A C9B 27.8(9)
C20A C21A C31A C9B -154.0(6)
C1A N1 C1B C2B 167.8(5)
C1C N1 C1B C2B -69.6(7)
N1 C1B C2B O3B 155.6(6)
N1 C1B C2B N4B -26.6(8)
N4B C5B C6B O7B 82.1(7)
C13B C8B C9B C10B -1.3(9)
O7B C8B C9B C10B 179.3(5)
C13B C8B C9B C31A -179.5(6)
O7B C8B C9B C31A 1.1(9)
C21A C31A C9B C8B 102.9(7)
C21A C31A C9B C10B -75.3(8)
C8B C9B C10B C11B -1.3(9)
C31A C9B C10B C11B 177.0(6)
C9B C10B C11B C12B 3.2(9)
C9B C10B C11B C14B -174.0(6)
C10B C11B C12B C13B -2.7(9)
C14B C11B C12B C13B 174.4(6)
C9B C8B C13B C12B 1.8(9)
O7B C8B C13B C12B -178.8(5)
C9B C8B C13B C18B 175.9(6)
O7B C8B C13B C18B -4.7(9)
C11B C12B C13B C8B 0.3(9)
C11B C12B C13B C18B -174.1(6)
C12B C11B C14B C17B 4.0(9)
C10B C11B C14B C17B -179.0(6)
C12B C11B C14B C15B -116.5(7)
C10B C11B C14B C15B 60.5(8)
C12B C11B C14B C16B 124.6(6)
C10B C11B C14B C16B -58.4(8)
C8B C13B C18B C19B -86.7(8)
C12B C13B C18B C19B 87.4(7)
C13B C18B C19B C20B 135.2(6)
C13B C18B C19B C24B -46.2(8)
C24B C19B C20B O25B 178.7(5)
C18B C19B C20B O25B -2.6(9)
C24B C19B C20B C21B 2.8(9)
C18B C19B C20B C21B -178.5(6)
C19B C20B C21B C22B -3.3(9)
O25B C20B C21B C22B -179.4(5)
C19B C20B C21B C31B 176.7(6)
O25B C20B C21B C31B 0.6(8)
C20B C21B C22B C23B 1.9(9)
C31B C21B C22B C23B -178.1(6)
C21B C22B C23B C24B -0.1(10)
C21B C22B C23B C27B 176.0(6)
C20B C19B C24B C23B -0.8(9)
C18B C19B C24B C23B -179.5(6)
C22B C23B C24B C19B -0.5(10)
C27B C23B C24B C19B -176.8(6)
C22B C23B C27B C28B 134.6(7)
C24B C23B C27B C28B -49.4(8)
C22B C23B C27B C30B -106.9(7)
C24B C23B C27B C30B 69.2(8)
C22B C23B C27B C29B 12.0(9)
C24B C23B C27B C29B -172.0(6)
C20B C21B C31B C9C -155.3(6)
C22B C21B C31B C9C 24.7(9)
O3B C2B N4B C5B -7.7(9)
C1B C2B N4B C5B 174.6(6)
C6B C5B N4B C2B 93.4(8)
C13B C8B O7B C6B -78.4(7)
C9B C8B O7B C6B 101.0(6)
C5B C6B O7B C8B 146.8(5)
C19B C20B O25B C26B 88.2(7)
C21B C20B O25B C26B -95.5(7)
C1A N1 C1C C2C -65.6(7)
C1B N1 C1C C2C 172.4(5)
N1 C1C C2C O3C 128.3(6)
N1 C1C C2C N4C -52.5(7)
N4C C5C C6C O7C 86.0(7)
C13C C8C C9C C10C 1.8(9)
O7C C8C C9C C10C -178.2(5)
C13C C8C C9C C31B -177.9(6)
O7C C8C C9C C31B 2.0(9)
C21B C31B C9C C8C 100.9(7)
C21B C31B C9C C10C -78.8(8)
C8C C9C C10C C11C 1.1(10)
C31B C9C C10C C11C -179.2(6)
C9C C10C C11C C12C -2.6(9)
C9C C10C C11C C14C 177.8(6)
C10C C11C C12C C13C 1.3(9)
C14C C11C C12C C13C -179.1(6)
C9C C8C C13C C12C -3.1(9)
O7C C8C C13C C12C 177.0(5)
C9C C8C C13C C18C 174.8(6)
O7C C8C C13C C18C -5.1(9)
C11C C12C C13C C8C 1.5(9)
C11C C12C C13C C18C -176.5(6)
C10C C11C C14C C16C -60.8(8)
C12C C11C C14C C16C 119.7(7)
C10C C11C C14C C15C 58.5(8)
C12C C11C C14C C15C -121.0(7)
C10C C11C C14C C17C 179.0(6)
C12C C11C C14C C17C -0.5(9)
C8C C13C C18C C19C -76.7(8)
C12C C13C C18C C19C 101.1(7)
C13C C18C C19C C24C -39.1(9)
C13C C18C C19C C20C 142.2(6)
C24C C19C C20C C21C 5.9(10)
C18C C19C C20C C21C -175.3(6)
C24C C19C C20C O25C -175.8(6)
C18C C19C C20C O25C 2.9(10)
C19C C20C C21C C22C -5.4(10)
O25C C20C C21C C22C 176.4(6)
C19C C20C C21C C31C 177.4(6)
O25C C20C C21C C31C -0.8(10)
C20C C21C C22C C23C 0.7(10)
C31C C21C C22C C23C 177.9(6)
C21C C22C C23C C24C 3.0(10)
C21C C22C C23C C27C -174.1(7)
C20C C19C C24C C23C -1.9(10)
C18C C19C C24C C23C 179.3(6)
C22C C23C C24C C19C -2.4(10)
C27C C23C C24C C19C 174.8(7)
C22C C23C C27C C28C -140.2(7)
C24C C23C C27C C28C 42.7(9)
C22C C23C C27C C30C -20.3(10)
C24C C23C C27C C30C 162.6(7)
C22C C23C C27C C29C 100.4(8)
C24C C23C C27C C29C -76.6(8)
C8A C9A C31C C21C 99.6(8)
C10A C9A C31C C21C -77.3(8)
C20C C21C C31C C9A -166.7(6)
C22C C21C C31C C9A 16.2(10)
O3C C2C N4C C5C -1.7(10)
C1C C2C N4C C5C 179.2(5)
C6C C5C N4C C2C 111.4(7)
C13C C8C O7C C6C -83.0(7)
C9C C8C O7C C6C 97.0(7)
C5C C6C O7C C8C 151.1(6)
C21C C20C O25C C26C -99.4(7)
C19C C20C O25C C26C 82.3(7)
O6G C1G N2G C3G -172.5(9)
N5G C1G N2G C3G 8.0(14)
C1G N2G C3G C4G -12.4(15)
N2G C3G C4G N5G 11.4(15)
O6G C1G N5G C4G -179.1(9)
N2G C1G N5G C4G 0.3(14)
C3G C4G N5G C1G -7.8(15)
O6G C1G N2G' C3G' 173.0(13)
N5G' C1G N2G' C3G' -6(2)
C1G N2G' C3G' C4G' 15(2)
N2G' C3G' C4G' N5G' -17(2)
O6G C1G N5G' C4G' 174.1(13)
N2G' C1G N5G' C4G' -7(2)
C3G' C4G' N5G' C1G 16(2)
C4V O1V C1V C3V 160(2)
C4V O1V C1V C2V -87(2)
C1V O1V C4V C5V 153(2)
C1V O1V C4V C6V -94(2)
